data_1512314
loop_
_publ_author_name
'Ramachary, D. B.'
'Venkaiah, Chintalapudi'
'Krishna, Patoju M.'

_publ_section_title
;
 Stereoselective Synthesis of Five-Membered Spirooxindoles through Tomita
 Zipper Cyclization.
;
_journal_issue 18
_journal_name_full 'Organic letters'
_journal_page_first 4714
_journal_page_last 4717
_journal_paper_doi 10.1021/ol4020305
_journal_volume 15
_journal_year 2013
_chemical_formula_moiety 'C24 H23 N3 O3'
_chemical_formula_sum 'C24 H23 N3 O3'
_chemical_formula_weight 401.45
_chemical_name_systematic
;
 ?
;
_space_group_IT_number 2
_symmetry_space_group_name_Hall '-P 1'
_symmetry_space_group_name_H-M 'P -1'
_atom_sites_solution_hydrogens geom
_atom_sites_solution_primary direct
_atom_sites_solution_secondary difmap
_audit_creation_method SHELXL-97
_cell_angle_alpha 71.887(7)
_cell_angle_beta 78.138(7)
_cell_angle_gamma 89.663(6)
_cell_formula_units_Z 2
_cell_length_a 6.5040(5)
_cell_length_b 12.1956(9)
_cell_length_c 14.0644(12)
_cell_measurement_temperature 293(2)
_cell_volume 1035.64(15)
_computing_structure_refinement 'SHELXL-97 (Sheldrick, 1997)'
_diffrn_ambient_temperature 293(2)
_diffrn_measured_fraction_theta_full 0.963
_diffrn_measured_fraction_theta_max 0.963
_diffrn_radiation_monochromator graphite
_diffrn_radiation_source 'fine-focus sealed tube'
_diffrn_radiation_type CuK\a
_diffrn_radiation_wavelength 1.54184
_diffrn_reflns_av_R_equivalents 0.0542
_diffrn_reflns_av_sigmaI/netI 0.0413
_diffrn_reflns_limit_h_max 6
_diffrn_reflns_limit_h_min -7
_diffrn_reflns_limit_k_max 12
_diffrn_reflns_limit_k_min -14
_diffrn_reflns_limit_l_max 12
_diffrn_reflns_limit_l_min -17
_diffrn_reflns_number 6264
_diffrn_reflns_theta_full 72.08
_diffrn_reflns_theta_max 72.08
_diffrn_reflns_theta_min 3.38
_exptl_absorpt_coefficient_mu 0.696
_exptl_crystal_density_diffrn 1.287
_exptl_crystal_density_method 'not measured'
_exptl_crystal_F_000 424
_refine_diff_density_max 0.619
_refine_diff_density_min -0.500
_refine_diff_density_rms 0.172
_refine_ls_extinction_method none
_refine_ls_goodness_of_fit_ref 1.457
_refine_ls_hydrogen_treatment mixed
_refine_ls_matrix_type full
_refine_ls_number_parameters 285
_refine_ls_number_reflns 3910
_refine_ls_number_restraints 0
_refine_ls_restrained_S_all 1.457
_refine_ls_R_factor_all 0.1063
_refine_ls_R_factor_gt 0.0979
_refine_ls_shift/su_max 0.000
_refine_ls_shift/su_mean 0.000
_refine_ls_structure_factor_coef Fsqd
_refine_ls_weighting_details 'calc w=1/[\s^2^(Fo^2^)+(0.2000P)^2^+0.0000P] where P=(Fo^2^+2Fc^2^)/3'
_refine_ls_weighting_scheme calc
_refine_ls_wR_factor_gt 0.3161
_refine_ls_wR_factor_ref 0.3306
_reflns_number_gt 3396
_reflns_number_total 3910
_reflns_threshold_expression >2sigma(I)
_cod_data_source_file ol4020305_si_006.cif
_cod_data_source_block dbr50a
_cod_original_cell_volume 1035.65(14)
_cod_original_sg_symbol_H-M P-1
_cod_database_code 1512314

loop_
_symmetry_equiv_pos_as_xyz
'x, y, z'
'-x, -y, -z'

loop_
_atom_site_label
_atom_site_type_symbol
_atom_site_fract_x
_atom_site_fract_y
_atom_site_fract_z
_atom_site_U_iso_or_equiv
_atom_site_adp_type
_atom_site_occupancy
_atom_site_symmetry_multiplicity
_atom_site_calc_flag
_atom_site_refinement_flags
O3 O 0.1884(3) 0.60017(17) 0.95845(13) 0.0453(5) Uani 1 1 d .
O2 O 0.5745(3) 0.5250(2) 0.79466(16) 0.0560(6) Uani 1 1 d .
C3 C 0.3799(4) 0.6584(2) 0.92261(17) 0.0389(6) Uani 1 1 d .
O1 O 0.7809(4) 0.5413(3) 0.5211(2) 0.0713(8) Uani 1 1 d .
C5 C 0.5534(4) 0.8304(2) 0.78024(18) 0.0412(6) Uani 1 1 d .
C6 C 0.3713(3) 0.7480(2) 0.81962(16) 0.0346(6) Uani 1 1 d .
N7 N 0.6413(4) 0.6493(2) 0.62963(17) 0.0484(6) Uani 1 1 d .
C8 C 0.3627(4) 0.7635(2) 0.63268(17) 0.0396(6) Uani 1 1 d .
N9 N 0.5289(4) 0.6480(2) 0.96822(17) 0.0516(7) Uani 1 1 d .
N8 N 0.7044(4) 0.8881(2) 0.7465(2) 0.0582(7) Uani 1 1 d .
C11 C 0.1191(4) 0.6190(2) 0.79172(18) 0.0405(6) Uani 1 1 d .
H11 H 0.0245 0.6538 0.7461 0.049 Uiso 1 1 calc R
C12 C 0.3426(4) 0.6828(2) 0.74097(17) 0.0370(6) Uani 1 1 d .
C13 C 0.0576(4) 0.6579(2) 0.88629(18) 0.0420(6) Uani 1 1 d .
H13 H -0.0937 0.6472 0.9165 0.050 Uiso 1 1 calc R
C14 C 0.1428(4) 0.7831(2) 0.84975(18) 0.0398(6) Uani 1 1 d .
H14 H 0.0929 0.8270 0.7885 0.048 Uiso 1 1 calc R
C15 C 0.5288(4) 0.6066(2) 0.72867(19) 0.0423(6) Uani 1 1 d .
C16 C 0.1687(5) 0.9720(3) 0.8876(2) 0.0525(7) Uani 1 1 d .
C17 C 0.5419(4) 0.7404(2) 0.57102(19) 0.0464(7) Uani 1 1 d .
C18 C 0.8244(5) 0.5985(3) 0.5861(3) 0.0577(8) Uani 1 1 d .
C19 C 0.2327(5) 0.8452(3) 0.5885(2) 0.0520(7) Uani 1 1 d .
H19 H 0.1089 0.8601 0.6279 0.062 Uiso 1 1 calc R
C20 C 0.1042(5) 0.4901(3) 0.8102(2) 0.0523(7) Uani 1 1 d .
H20A H 0.1613 0.4745 0.7474 0.079 Uiso 1 1 calc R
H20B H -0.0406 0.4617 0.8340 0.079 Uiso 1 1 calc R
H20C H 0.1825 0.4523 0.8608 0.079 Uiso 1 1 calc R
C21 C 0.6011(6) 0.7993(3) 0.4675(2) 0.0631(9) Uani 1 1 d .
H21 H 0.7238 0.7838 0.4277 0.076 Uiso 1 1 calc R
C22 C 0.1002(5) 0.8457(3) 0.9303(2) 0.0505(7) Uani 1 1 d .
H22A H -0.0494 0.8374 0.9604 0.061 Uiso 1 1 calc R
H22B H 0.1733 0.8090 0.9844 0.061 Uiso 1 1 calc R
C23 C 0.4716(7) 0.8816(3) 0.4252(2) 0.0713(10) Uani 1 1 d .
H23 H 0.5072 0.9223 0.3556 0.086 Uiso 1 1 calc R
C24 C 0.2909(6) 0.9049(3) 0.4839(2) 0.0645(9) Uani 1 1 d .
H24 H 0.2063 0.9611 0.4535 0.077 Uiso 1 1 calc R
C25 C 0.0470(7) 1.0515(3) 0.8345(3) 0.0703(10) Uani 1 1 d .
H25 H -0.0789 1.0274 0.8235 0.084 Uiso 1 1 calc R
C26 C 0.3555(6) 1.0123(4) 0.9008(3) 0.0707(10) Uani 1 1 d .
H26 H 0.4399 0.9602 0.9362 0.085 Uiso 1 1 calc R
C27 C 0.4190(9) 1.1272(5) 0.8632(4) 0.0918(14) Uani 1 1 d .
H27 H 0.5457 1.1517 0.8732 0.110 Uiso 1 1 calc R
C28 C 0.1162(10) 1.1701(4) 0.7970(3) 0.0922(15) Uani 1 1 d .
H28 H 0.0342 1.2242 0.7620 0.111 Uiso 1 1 calc R
C29 C 0.6838(8) 0.4315(5) 0.5724(4) 0.0960(15) Uani 1 1 d .
H29A H 0.6682 0.3936 0.5236 0.144 Uiso 1 1 calc R
H29B H 0.5476 0.4379 0.6118 0.144 Uiso 1 1 calc R
H29C H 0.7685 0.3872 0.6173 0.144 Uiso 1 1 calc R
C30 C 0.3014(10) 1.2052(4) 0.8119(4) 0.0971(16) Uani 1 1 d .
H30 H 0.3467 1.2830 0.7867 0.116 Uiso 1 1 calc R
H18A H 0.877(6) 0.546(3) 0.639(3) 0.059(9) Uiso 1 1 d .
H18B H 0.945(6) 0.670(4) 0.549(3) 0.074(12) Uiso 1 1 d .
H2 H 0.492(6) 0.587(4) 1.031(4) 0.076(12) Uiso 1 1 d .

loop_
_atom_site_aniso_label
_atom_site_aniso_U_11
_atom_site_aniso_U_22
_atom_site_aniso_U_33
_atom_site_aniso_U_23
_atom_site_aniso_U_13
_atom_site_aniso_U_12
O3 0.0328(10) 0.0580(11) 0.0314(9) 0.0026(7) -0.0028(7) -0.0023(8)
O2 0.0476(12) 0.0645(13) 0.0430(11) -0.0009(9) -0.0073(8) 0.0206(9)
C3 0.0293(12) 0.0498(13) 0.0277(11) -0.0013(9) -0.0015(9) 0.0010(9)
O1 0.0576(14) 0.101(2) 0.0639(15) -0.0422(14) -0.0079(11) 0.0203(13)
C5 0.0305(13) 0.0533(14) 0.0308(11) -0.0025(9) -0.0037(9) -0.0023(10)
C6 0.0264(11) 0.0424(12) 0.0270(10) -0.0014(9) -0.0030(8) 0.0002(9)
N7 0.0418(13) 0.0580(13) 0.0355(12) -0.0077(10) 0.0022(9) 0.0087(10)
C8 0.0433(14) 0.0429(13) 0.0273(11) -0.0032(9) -0.0081(9) 0.0011(10)
N9 0.0372(12) 0.0736(16) 0.0333(11) 0.0005(10) -0.0112(9) 0.0052(10)
N8 0.0444(14) 0.0671(16) 0.0504(14) -0.0026(12) -0.0065(11) -0.0106(11)
C11 0.0284(12) 0.0509(14) 0.0368(12) -0.0054(10) -0.0080(9) 0.0017(9)
C12 0.0328(12) 0.0444(12) 0.0276(11) -0.0025(9) -0.0068(9) 0.0064(9)
C13 0.0236(12) 0.0569(15) 0.0368(12) -0.0051(10) -0.0027(9) 0.0014(9)
C14 0.0284(12) 0.0545(14) 0.0320(11) -0.0081(10) -0.0052(9) 0.0068(9)
C15 0.0344(13) 0.0528(14) 0.0323(12) -0.0052(10) -0.0034(9) 0.0072(10)
C16 0.0562(17) 0.0667(17) 0.0357(13) -0.0220(12) -0.0041(11) 0.0129(13)
C17 0.0512(16) 0.0498(14) 0.0320(13) -0.0074(10) -0.0039(11) 0.0005(11)
C18 0.0393(16) 0.082(2) 0.0523(16) -0.0265(15) -0.0029(13) 0.0107(14)
C19 0.0613(18) 0.0542(15) 0.0364(13) -0.0053(11) -0.0160(12) 0.0129(12)
C20 0.0476(16) 0.0530(16) 0.0513(15) -0.0095(12) -0.0102(12) 0.0007(11)
C21 0.077(2) 0.0644(18) 0.0338(14) -0.0065(13) 0.0056(13) 0.0010(15)
C22 0.0455(15) 0.0668(18) 0.0356(13) -0.0158(12) -0.0015(11) 0.0096(12)
C23 0.110(3) 0.0611(19) 0.0292(13) 0.0007(12) -0.0087(15) 0.0051(18)
C24 0.093(3) 0.0567(17) 0.0358(14) 0.0017(12) -0.0221(15) 0.0119(16)
C25 0.080(2) 0.074(2) 0.0568(19) -0.0217(16) -0.0129(17) 0.0264(18)
C26 0.071(2) 0.078(2) 0.070(2) -0.0331(18) -0.0139(18) 0.0036(17)
C27 0.094(3) 0.085(3) 0.097(3) -0.043(3) 0.001(3) -0.013(2)
C28 0.122(4) 0.079(3) 0.060(2) -0.0126(19) -0.003(2) 0.042(3)
C29 0.078(3) 0.097(3) 0.121(4) -0.055(3) -0.009(3) 0.004(2)
C30 0.128(4) 0.065(2) 0.078(3) -0.022(2) 0.023(3) -0.002(3)

loop_
_atom_type_symbol
_atom_type_description
_atom_type_scat_dispersion_real
_atom_type_scat_dispersion_imag
_atom_type_scat_source
C C 0.0181 0.0091 'International Tables Vol C Tables 4.2.6.8 and 6.1.1.4'
H H 0.0000 0.0000 'International Tables Vol C Tables 4.2.6.8 and 6.1.1.4'
N N 0.0311 0.0180 'International Tables Vol C Tables 4.2.6.8 and 6.1.1.4'
O O 0.0492 0.0322 'International Tables Vol C Tables 4.2.6.8 and 6.1.1.4'

loop_
_geom_angle_atom_site_label_1
_geom_angle_atom_site_label_2
_geom_angle_atom_site_label_3
_geom_angle
C3 O3 C13 106.13(18)
N9 C3 O3 127.0(2)
N9 C3 C6 126.3(2)
O3 C3 C6 106.43(18)
C18 O1 C29 113.2(3)
N8 C5 C6 174.3(3)
C5 C6 C3 112.53(19)
C5 C6 C14 123.2(2)
C3 C6 C14 97.66(17)
C5 C6 C12 112.13(19)
C3 C6 C12 109.04(19)
C14 C6 C12 100.65(17)
C15 N7 C17 111.4(2)
C15 N7 C18 124.9(2)
C17 N7 C18 123.2(2)
C19 C8 C17 119.0(2)
C19 C8 C12 131.8(2)
C17 C8 C12 109.0(2)
C20 C11 C13 116.2(2)
C20 C11 C12 116.5(2)
C13 C11 C12 101.76(18)
C8 C12 C15 101.97(19)
C8 C12 C11 114.62(19)
C15 C12 C11 116.9(2)
C8 C12 C6 113.09(19)
C15 C12 C6 108.97(19)
C11 C12 C6 101.59(18)
O3 C13 C14 102.95(18)
O3 C13 C11 107.89(19)
C14 C13 C11 104.14(19)
C13 C14 C22 115.5(2)
C13 C14 C6 91.46(18)
C22 C14 C6 117.3(2)
O2 C15 N7 125.2(2)
O2 C15 C12 127.0(2)
N7 C15 C12 107.8(2)
C25 C16 C26 117.9(4)
C25 C16 C22 121.2(3)
C26 C16 C22 120.9(3)
C21 C17 C8 122.6(3)
C21 C17 N7 127.8(3)
C8 C17 N7 109.6(2)
O1 C18 N7 112.7(3)
C8 C19 C24 118.8(3)
C17 C21 C23 117.5(3)
C16 C22 C14 113.3(2)
C24 C23 C21 121.3(3)
C23 C24 C19 120.8(3)
C16 C25 C28 119.3(4)
C27 C26 C16 121.5(4)
C30 C27 C26 121.0(5)
C30 C28 C25 120.4(4)
C27 C30 C28 119.9(5)

loop_
_geom_bond_atom_site_label_1
_geom_bond_atom_site_label_2
_geom_bond_distance
O3 C3 1.356(3)
O3 C13 1.467(3)
O2 C15 1.215(3)
C3 N9 1.253(3)
C3 C6 1.531(3)
O1 C18 1.382(4)
O1 C29 1.391(6)
C5 N8 1.137(4)
C5 C6 1.456(3)
C6 C14 1.555(3)
C6 C12 1.589(3)
N7 C15 1.372(3)
N7 C17 1.405(4)
N7 C18 1.450(3)
C8 C19 1.384(4)
C8 C17 1.386(4)
C8 C12 1.514(3)
C11 C20 1.512(4)
C11 C13 1.525(3)
C11 C12 1.571(3)
C12 C15 1.537(3)
C13 C14 1.520(4)
C14 C22 1.532(3)
C16 C25 1.381(5)
C16 C26 1.381(5)
C16 C22 1.502(5)
C17 C21 1.381(4)
C19 C24 1.395(4)
C21 C23 1.377(5)
C23 C24 1.373(5)
C25 C28 1.417(7)
C26 C27 1.368(7)
C27 C30 1.341(8)
C28 C30 1.358(8)
